data_7060331
loop_
_publ_author_name
'Ertler, Daniel'
'Kuntze-Fechner, Maximilian W.'
'D\"urr, Simon'
'Lubitz, Katharina'
'Radius, Udo'

_publ_section_title
;
 C--F bond activation of perfluorinated arenes using NHC-stabilized cobalt
 half-sandwich complexes
;
_journal_issue 33
_journal_name_full 'New Journal of Chemistry'
_journal_page_first 14999
_journal_page_last 15016
_journal_paper_doi 10.1039/D0NJ06137A
_journal_volume 45
_journal_year 2021
_chemical_formula_moiety 'C26 H21 Co F9 N2'
_chemical_formula_sum 'C26 H21 Co F9 N2'
_chemical_formula_weight 591.38
_space_group_crystal_system triclinic
_space_group_IT_number 2
_space_group_name_Hall '-P 1'
_space_group_name_H-M_alt 'P -1'
_atom_sites_solution_hydrogens geom
_audit_creation_method SHELXL-2018/1
_audit_update_record
;
2020-12-15 deposited with the CCDC.	2021-01-12 downloaded from the CCDC.
;
_cell_angle_alpha 87.763(5)
_cell_angle_beta 82.709(5)
_cell_angle_gamma 83.674(5)
_cell_formula_units_Z 4
_cell_length_a 10.113(4)
_cell_length_b 12.440(5)
_cell_length_c 19.847(8)
_cell_measurement_reflns_used 9881
_cell_measurement_temperature 173(2)
_cell_measurement_theta_max 27.18
_cell_measurement_theta_min 2.40
_cell_volume 2460.8(17)
_computing_cell_refinement 'Saint-NT v. 7.23'
_computing_data_collection 'Smart-NT v. 5.63'
_computing_data_reduction 'Saint-NT v. 7.23'
_computing_structure_refinement 'SHELXL-2018/1 (Sheldrick, 2018)'
_diffrn_ambient_temperature 173(2)
_diffrn_measured_fraction_theta_full 0.999
_diffrn_measured_fraction_theta_max 0.997
_diffrn_measurement_device_type 'CCD area detector'
_diffrn_measurement_method 'phi and omega scans'
_diffrn_radiation_monochromator graphite
_diffrn_radiation_type MoK\a
_diffrn_radiation_wavelength 0.71073
_diffrn_reflns_av_R_equivalents 0.0000
_diffrn_reflns_av_unetI/netI 0.0273
_diffrn_reflns_Laue_measured_fraction_full 0.999
_diffrn_reflns_Laue_measured_fraction_max 0.997
_diffrn_reflns_limit_h_max 13
_diffrn_reflns_limit_h_min -13
_diffrn_reflns_limit_k_max 16
_diffrn_reflns_limit_k_min -16
_diffrn_reflns_limit_l_max 26
_diffrn_reflns_limit_l_min 0
_diffrn_reflns_number 12050
_diffrn_reflns_point_group_measured_fraction_full 0.999
_diffrn_reflns_point_group_measured_fraction_max 0.997
_diffrn_reflns_theta_full 26.000
_diffrn_reflns_theta_max 28.174
_diffrn_reflns_theta_min 1.035
_diffrn_source 'fine-focus sealed tube'
_exptl_absorpt_coefficient_mu 0.784
_exptl_absorpt_correction_T_max 0.7456
_exptl_absorpt_correction_T_min 0.6081
_exptl_absorpt_correction_type multi-scan
_exptl_absorpt_process_details 'SadAbs-2008/1 (Bruker, 2008)'
_exptl_crystal_colour red
_exptl_crystal_density_diffrn 1.596
_exptl_crystal_density_method 'not measured'
_exptl_crystal_description block
_exptl_crystal_F_000 1196
_exptl_crystal_size_max 0.40
_exptl_crystal_size_mid 0.27
_exptl_crystal_size_min 0.10
_refine_diff_density_max 0.419
_refine_diff_density_min -0.272
_refine_diff_density_rms 0.059
_refine_ls_extinction_method none
_refine_ls_goodness_of_fit_ref 1.021
_refine_ls_hydrogen_treatment constr
_refine_ls_matrix_type full
_refine_ls_number_parameters 693
_refine_ls_number_reflns 12050
_refine_ls_number_restraints 0
_refine_ls_restrained_S_all 1.021
_refine_ls_R_factor_all 0.0432
_refine_ls_R_factor_gt 0.0336
_refine_ls_shift/su_max 0.005
_refine_ls_shift/su_mean 0.000
_refine_ls_structure_factor_coef Fsqd
_refine_ls_weighting_details 'w=1/[\s^2^(Fo^2^)+(0.0488P)^2^+0.8551P] where P=(Fo^2^+2Fc^2^)/3'
_refine_ls_weighting_scheme calc
_refine_ls_wR_factor_gt 0.0853
_refine_ls_wR_factor_ref 0.0912
_reflns_Friedel_coverage 0.000
_reflns_number_gt 10046
_reflns_number_total 12050
_reflns_threshold_expression 'I > 2\s(I)'
_cod_data_source_file d0nj06137a2.cif
_cod_data_source_block compound_9
_cod_depositor_comments 'Adding full bibliography for 7060330--7060340.cif.'
_cod_original_cell_volume 2460.8(16)
_cod_database_code 7060331
_shelx_shelxl_version_number 2018/1
_shelx_space_group_comment
;
The symmetry employed for this shelxl refinement is uniquely defined
by the following loop, which should always be used as a source of
symmetry information in preference to the above space-group names.
They are only intended as comments.
;

loop_
_space_group_symop_operation_xyz
'x, y, z'
'-x, -y, -z'

loop_
_atom_site_label
_atom_site_type_symbol
_atom_site_fract_x
_atom_site_fract_y
_atom_site_fract_z
_atom_site_U_iso_or_equiv
_atom_site_adp_type
_atom_site_occupancy
_atom_site_site_symmetry_order
_atom_site_calc_flag
_atom_site_refinement_flags_posn
_atom_site_refinement_flags_adp
_atom_site_refinement_flags_occupancy
_atom_site_disorder_assembly
_atom_site_disorder_group
Co1 Co -0.81992(2) 0.90493(2) 1.70290(2) 0.02318(6) Uani 1 1 d . . . . .
Co2 Co -0.03653(2) 0.57096(2) 1.22136(2) 0.02345(6) Uani 1 1 d . . . . .
F1 F -0.54777(10) 0.80850(9) 1.61489(6) 0.0355(2) Uani 1 1 d . . . . .
F2 F -0.50675(10) 0.67076(9) 1.51475(5) 0.0348(2) Uani 1 1 d . . . . .
F3 F -0.97017(9) 0.64437(8) 1.52898(5) 0.0304(2) Uani 1 1 d . . . . .
F4 F -1.01519(9) 0.78237(8) 1.63004(5) 0.0322(2) Uani 1 1 d . . . . .
F5 F -0.80497(12) 0.43667(9) 1.52104(6) 0.0411(3) Uani 1 1 d . . . . .
F6 F -0.74825(13) 0.30776(10) 1.41310(8) 0.0561(4) Uani 1 1 d . . . . .
F7 F -0.61778(13) 0.38083(13) 1.29515(7) 0.0644(4) Uani 1 1 d . . . . .
F8 F -0.54697(13) 0.58632(13) 1.28554(6) 0.0593(4) Uani 1 1 d . . . . .
F9 F -0.61067(11) 0.71757(9) 1.39089(5) 0.0407(3) Uani 1 1 d . . . . .
F11 F 0.27191(10) 0.59161(8) 1.18337(6) 0.0366(2) Uani 1 1 d . . . . .
F12 F 0.40124(10) 0.71935(8) 1.09496(6) 0.0359(2) Uani 1 1 d . . . . .
F13 F -0.00932(10) 0.89096(9) 1.03731(6) 0.0361(2) Uani 1 1 d . . . . .
F14 F -0.14145(10) 0.76150(9) 1.12432(6) 0.0348(2) Uani 1 1 d . . . . .
F15 F 0.39230(11) 0.74016(8) 0.95211(6) 0.0364(2) Uani 1 1 d . . . . .
F16 F 0.52693(11) 0.87683(9) 0.86738(5) 0.0386(3) Uani 1 1 d . . . . .
F17 F 0.47397(11) 1.09267(9) 0.88194(6) 0.0412(3) Uani 1 1 d . . . . .
F18 F 0.29689(12) 1.17261(8) 0.98785(6) 0.0385(2) Uani 1 1 d . . . . .
F19 F 0.16734(11) 1.03773(8) 1.07447(5) 0.0340(2) Uani 1 1 d . . . . .
C1 C -0.91572(16) 1.01329(13) 1.65050(8) 0.0238(3) Uani 1 1 d . . . . .
N1 N -1.04778(14) 1.05068(11) 1.65715(7) 0.0267(3) Uani 1 1 d . . . . .
N2 N -0.86053(15) 1.07174(11) 1.59693(7) 0.0281(3) Uani 1 1 d . . . . .
C2 C -1.07331(19) 1.13093(14) 1.60858(9) 0.0343(4) Uani 1 1 d . . . . .
H2A H -1.157921 1.169220 1.602873 0.041 Uiso 1 1 calc R U . . .
C3 C -0.9565(2) 1.14412(15) 1.57140(9) 0.0351(4) Uani 1 1 d . . . . .
H3A H -0.942005 1.193904 1.534360 0.042 Uiso 1 1 calc R U . . .
C4 C -1.14914(17) 1.01509(14) 1.71087(9) 0.0285(3) Uani 1 1 d . . . . .
H4A H -1.106221 0.951463 1.735411 0.034 Uiso 1 1 calc R U . . .
C5 C -1.1920(2) 1.10408(18) 1.76191(11) 0.0443(5) Uani 1 1 d . . . . .
H5A H -1.113094 1.123888 1.780599 0.067 Uiso 1 1 calc R U . . .
H5B H -1.255539 1.078191 1.798790 0.067 Uiso 1 1 calc R U . . .
H5C H -1.234939 1.167531 1.739248 0.067 Uiso 1 1 calc R U . . .
C6 C -1.26758(19) 0.97860(17) 1.68129(10) 0.0384(4) Uani 1 1 d . . . . .
H6A H -1.236048 0.919724 1.649886 0.058 Uiso 1 1 calc R U . . .
H6B H -1.311633 1.039484 1.656794 0.058 Uiso 1 1 calc R U . . .
H6C H -1.331530 0.953037 1.718105 0.058 Uiso 1 1 calc R U . . .
C7 C -0.71718(18) 1.05973(14) 1.57022(9) 0.0315(4) Uani 1 1 d . . . . .
H7A H -0.673160 0.995769 1.594008 0.038 Uiso 1 1 calc R U . . .
C8 C -0.7009(3) 1.0365(2) 1.49501(11) 0.0547(6) Uani 1 1 d . . . . .
H8A H -0.744195 0.971846 1.488007 0.082 Uiso 1 1 calc R U . . .
H8B H -0.605249 1.024314 1.478030 0.082 Uiso 1 1 calc R U . . .
H8C H -0.742580 1.098368 1.470390 0.082 Uiso 1 1 calc R U . . .
C9 C -0.6519(2) 1.15808(18) 1.58573(13) 0.0514(6) Uani 1 1 d . . . . .
H9A H -0.660783 1.166636 1.635028 0.077 Uiso 1 1 calc R U . . .
H9B H -0.695888 1.222575 1.564575 0.077 Uiso 1 1 calc R U . . .
H9C H -0.556672 1.148780 1.567636 0.077 Uiso 1 1 calc R U . . .
C11 C -0.6635(2) 0.94848(19) 1.75355(10) 0.0442(5) Uani 1 1 d . . . . .
H11A H -0.583045 0.983256 1.732620 0.053 Uiso 1 1 calc R U . . .
C12 C -0.7878(3) 1.00200(18) 1.78127(11) 0.0482(5) Uani 1 1 d . . . . .
H12A H -0.810857 1.082151 1.783424 0.058 Uiso 1 1 calc R U . . .
C13 C -0.8717(2) 0.9232(2) 1.80836(9) 0.0451(5) Uani 1 1 d . . . . .
H13A H -0.964595 0.937669 1.832577 0.054 Uiso 1 1 calc R U . . .
C14 C -0.8014(2) 0.82182(18) 1.79595(10) 0.0419(5) Uani 1 1 d . . . . .
H14A H -0.834713 0.750486 1.809831 0.050 Uiso 1 1 calc R U . . .
C15 C -0.6744(2) 0.83757(18) 1.76147(10) 0.0414(5) Uani 1 1 d . . . . .
H15A H -0.601802 0.778820 1.746987 0.050 Uiso 1 1 calc R U . . .
C21 C -0.78465(16) 0.80227(13) 1.62918(8) 0.0232(3) Uani 1 1 d . . . . .
C22 C -0.65780(16) 0.76869(13) 1.59623(8) 0.0260(3) Uani 1 1 d . . . . .
C23 C -0.63392(16) 0.69834(14) 1.54334(8) 0.0261(3) Uani 1 1 d . . . . .
C24 C -0.73703(16) 0.65347(13) 1.51834(8) 0.0250(3) Uani 1 1 d . . . . .
C25 C -0.86454(16) 0.68394(13) 1.55082(8) 0.0239(3) Uani 1 1 d . . . . .
C26 C -0.88537(15) 0.75577(13) 1.60314(8) 0.0241(3) Uani 1 1 d . . . . .
C27 C -0.71013(16) 0.58105(14) 1.45955(8) 0.0276(3) Uani 1 1 d . . . . .
C28 C -0.74545(17) 0.47632(15) 1.46298(9) 0.0318(4) Uani 1 1 d . . . . .
C29 C -0.71584(19) 0.40906(16) 1.40787(11) 0.0396(5) Uani 1 1 d . . . . .
C30 C -0.64846(19) 0.44631(19) 1.34825(10) 0.0443(5) Uani 1 1 d . . . . .
C31 C -0.61201(19) 0.54939(19) 1.34323(9) 0.0403(5) Uani 1 1 d . . . . .
C32 C -0.64385(17) 0.61559(16) 1.39827(9) 0.0327(4) Uani 1 1 d . . . . .
C41 C -0.03555(15) 0.46308(12) 1.15465(8) 0.0221(3) Uani 1 1 d . . . . .
N3 N 0.06109(13) 0.38108(11) 1.13718(7) 0.0243(3) Uani 1 1 d . . . . .
N4 N -0.12921(13) 0.45455(11) 1.11246(7) 0.0239(3) Uani 1 1 d . . . . .
C42 C 0.02789(17) 0.32275(14) 1.08488(9) 0.0283(3) Uani 1 1 d . . . . .
H42A H 0.079590 0.261827 1.063950 0.034 Uiso 1 1 calc R U . . .
C43 C -0.09090(17) 0.36855(14) 1.06946(9) 0.0280(3) Uani 1 1 d . . . . .
H43A H -0.139653 0.346342 1.035501 0.034 Uiso 1 1 calc R U . . .
C44 C 0.18109(16) 0.35524(13) 1.17212(8) 0.0249(3) Uani 1 1 d . . . . .
H44A H 0.180091 0.411512 1.206864 0.030 Uiso 1 1 calc R U . . .
C45 C 0.1757(2) 0.24652(15) 1.20915(10) 0.0349(4) Uani 1 1 d . . . . .
H45A H 0.090697 0.246489 1.239000 0.052 Uiso 1 1 calc R U . . .
H45B H 0.250458 0.233591 1.236397 0.052 Uiso 1 1 calc R U . . .
H45C H 0.182386 0.189244 1.175977 0.052 Uiso 1 1 calc R U . . .
C46 C 0.30842(17) 0.35922(16) 1.12285(10) 0.0335(4) Uani 1 1 d . . . . .
H46A H 0.308506 0.430965 1.100622 0.050 Uiso 1 1 calc R U . . .
H46B H 0.312323 0.304194 1.088432 0.050 Uiso 1 1 calc R U . . .
H46C H 0.386574 0.345081 1.147696 0.050 Uiso 1 1 calc R U . . .
C47 C -0.25816(16) 0.52319(14) 1.11618(9) 0.0277(3) Uani 1 1 d . . . . .
H47A H -0.248783 0.590310 1.140516 0.033 Uiso 1 1 calc R U . . .
C48 C -0.36766(18) 0.46595(16) 1.15679(10) 0.0357(4) Uani 1 1 d . . . . .
H48A H -0.344522 0.449437 1.202814 0.054 Uiso 1 1 calc R U . . .
H48B H -0.376848 0.398557 1.134673 0.054 Uiso 1 1 calc R U . . .
H48C H -0.452582 0.512749 1.159198 0.054 Uiso 1 1 calc R U . . .
C49 C -0.2909(2) 0.55639(19) 1.04543(11) 0.0451(5) Uani 1 1 d . . . . .
H49A H -0.215551 0.589793 1.020248 0.068 Uiso 1 1 calc R U . . .
H49B H -0.371445 0.608442 1.048648 0.068 Uiso 1 1 calc R U . . .
H49C H -0.306960 0.492398 1.021628 0.068 Uiso 1 1 calc R U . . .
C51 C -0.20312(19) 0.61300(18) 1.29410(10) 0.0400(4) Uani 1 1 d . . . . .
H51A H -0.295455 0.641250 1.284444 0.048 Uiso 1 1 calc R U . . .
C52 C -0.1542(2) 0.50335(17) 1.30273(9) 0.0384(4) Uani 1 1 d . . . . .
H52A H -0.206380 0.440091 1.300460 0.046 Uiso 1 1 calc R U . . .
C53 C -0.0209(2) 0.49828(16) 1.31829(9) 0.0370(4) Uani 1 1 d . . . . .
H53A H 0.037729 0.431005 1.328403 0.044 Uiso 1 1 calc R U . . .
C54 C 0.0140(2) 0.60357(16) 1.31724(9) 0.0359(4) Uani 1 1 d . . . . .
H54A H 0.102084 0.625125 1.326792 0.043 Uiso 1 1 calc R U . . .
C55 C -0.0978(2) 0.67536(16) 1.30102(9) 0.0371(4) Uani 1 1 d . . . . .
H55A H -0.102647 0.756096 1.298034 0.044 Uiso 1 1 calc R U . . .
C61 C 0.05800(16) 0.66712(13) 1.15731(8) 0.0245(3) Uani 1 1 d . . . . .
C62 C 0.19628(16) 0.66315(13) 1.14644(9) 0.0255(3) Uani 1 1 d . . . . .
C63 C 0.26619(16) 0.72970(13) 1.10110(9) 0.0257(3) Uani 1 1 d . . . . .
C64 C 0.20066(16) 0.80950(13) 1.06282(8) 0.0240(3) Uani 1 1 d . . . . .
C65 C 0.06111(16) 0.81606(13) 1.07325(8) 0.0250(3) Uani 1 1 d . . . . .
C66 C -0.00519(16) 0.74711(13) 1.11842(8) 0.0253(3) Uani 1 1 d . . . . .
C67 C 0.27290(16) 0.88396(13) 1.01537(8) 0.0240(3) Uani 1 1 d . . . . .
C68 C 0.36659(16) 0.84672(13) 0.96173(9) 0.0263(3) Uani 1 1 d . . . . .
C69 C 0.43440(16) 0.91569(14) 0.91726(8) 0.0276(3) Uani 1 1 d . . . . .
C70 C 0.40879(17) 1.02597(14) 0.92494(9) 0.0286(3) Uani 1 1 d . . . . .
C71 C 0.31812(17) 1.06568(13) 0.97811(9) 0.0270(3) Uani 1 1 d . . . . .
C72 C 0.25253(16) 0.99534(13) 1.02223(8) 0.0250(3) Uani 1 1 d . . . . .

loop_
_atom_site_aniso_label
_atom_site_aniso_U_11
_atom_site_aniso_U_22
_atom_site_aniso_U_33
_atom_site_aniso_U_23
_atom_site_aniso_U_13
_atom_site_aniso_U_12
Co1 0.02468(11) 0.02374(11) 0.02091(11) -0.00146(8) -0.00371(8) -0.00026(8)
Co2 0.02722(12) 0.02098(11) 0.02215(11) -0.00387(8) -0.00118(8) -0.00360(8)
F1 0.0231(5) 0.0430(6) 0.0418(6) -0.0127(5) -0.0039(4) -0.0064(4)
F2 0.0209(5) 0.0456(6) 0.0365(6) -0.0104(5) 0.0002(4) 0.0025(4)
F3 0.0239(5) 0.0350(5) 0.0336(5) -0.0081(4) -0.0052(4) -0.0040(4)
F4 0.0218(5) 0.0378(6) 0.0355(5) -0.0092(4) 0.0034(4) -0.0019(4)
F5 0.0446(6) 0.0335(6) 0.0449(6) -0.0033(5) -0.0019(5) -0.0060(5)
F6 0.0434(7) 0.0417(7) 0.0856(10) -0.0320(7) -0.0122(7) -0.0002(5)
F7 0.0497(8) 0.0874(11) 0.0570(8) -0.0506(8) -0.0091(6) 0.0093(7)
F8 0.0476(7) 0.1012(11) 0.0269(6) -0.0135(6) 0.0045(5) -0.0045(7)
F9 0.0409(6) 0.0466(7) 0.0334(6) 0.0028(5) -0.0003(5) -0.0062(5)
F11 0.0311(5) 0.0280(5) 0.0517(7) 0.0103(5) -0.0126(5) -0.0022(4)
F12 0.0213(5) 0.0309(5) 0.0546(7) 0.0038(5) -0.0045(4) -0.0011(4)
F13 0.0278(5) 0.0376(6) 0.0424(6) 0.0134(5) -0.0089(4) -0.0016(4)
F14 0.0213(5) 0.0370(6) 0.0453(6) 0.0063(5) -0.0034(4) -0.0033(4)
F15 0.0389(6) 0.0245(5) 0.0430(6) -0.0099(4) 0.0057(5) -0.0010(4)
F16 0.0319(6) 0.0462(6) 0.0339(6) -0.0048(5) 0.0083(4) -0.0003(5)
F17 0.0428(6) 0.0410(6) 0.0405(6) 0.0082(5) 0.0001(5) -0.0165(5)
F18 0.0502(7) 0.0207(5) 0.0448(6) -0.0016(4) -0.0065(5) -0.0036(4)
F19 0.0391(6) 0.0278(5) 0.0321(5) -0.0072(4) 0.0039(4) 0.0032(4)
C1 0.0281(8) 0.0222(8) 0.0210(7) -0.0043(6) -0.0024(6) -0.0020(6)
N1 0.0278(7) 0.0256(7) 0.0265(7) -0.0015(5) -0.0055(6) 0.0001(5)
N2 0.0336(8) 0.0256(7) 0.0244(7) 0.0018(5) -0.0024(6) -0.0028(6)
C2 0.0380(10) 0.0282(9) 0.0368(10) 0.0021(7) -0.0116(8) 0.0037(7)
C3 0.0427(10) 0.0297(9) 0.0329(9) 0.0071(7) -0.0096(8) -0.0012(8)
C4 0.0265(8) 0.0316(9) 0.0269(8) -0.0020(7) -0.0025(7) -0.0013(7)
C5 0.0461(12) 0.0487(12) 0.0367(10) -0.0141(9) 0.0015(9) -0.0015(9)
C6 0.0314(9) 0.0466(11) 0.0382(10) -0.0017(8) -0.0064(8) -0.0055(8)
C7 0.0346(9) 0.0287(9) 0.0298(9) -0.0008(7) 0.0023(7) -0.0038(7)
C8 0.0576(14) 0.0714(16) 0.0318(11) -0.0101(10) 0.0052(10) -0.0012(12)
C9 0.0420(12) 0.0409(12) 0.0698(15) -0.0107(11) 0.0081(11) -0.0121(9)
C11 0.0379(11) 0.0645(14) 0.0351(10) 0.0037(9) -0.0141(8) -0.0184(10)
C12 0.0705(15) 0.0397(11) 0.0386(11) -0.0122(9) -0.0274(11) 0.0034(10)
C13 0.0356(10) 0.0750(16) 0.0225(9) -0.0061(9) -0.0029(8) 0.0050(10)
C14 0.0486(12) 0.0489(12) 0.0295(9) 0.0117(8) -0.0105(8) -0.0090(9)
C15 0.0399(11) 0.0530(12) 0.0296(9) -0.0015(8) -0.0120(8) 0.0113(9)
C21 0.0249(8) 0.0209(7) 0.0230(7) 0.0007(6) -0.0014(6) -0.0010(6)
C22 0.0229(8) 0.0273(8) 0.0286(8) -0.0013(6) -0.0049(6) -0.0037(6)
C23 0.0198(7) 0.0291(8) 0.0276(8) -0.0004(6) 0.0003(6) 0.0018(6)
C24 0.0261(8) 0.0242(8) 0.0242(8) -0.0024(6) -0.0034(6) 0.0014(6)
C25 0.0225(7) 0.0240(8) 0.0259(8) 0.0003(6) -0.0048(6) -0.0034(6)
C26 0.0210(7) 0.0241(8) 0.0251(8) 0.0007(6) 0.0018(6) 0.0004(6)
C27 0.0216(8) 0.0331(9) 0.0273(8) -0.0073(7) -0.0048(6) 0.0046(6)
C28 0.0245(8) 0.0340(9) 0.0365(9) -0.0086(7) -0.0058(7) 0.0037(7)
C29 0.0278(9) 0.0386(10) 0.0543(12) -0.0202(9) -0.0132(8) 0.0045(8)
C30 0.0295(9) 0.0638(14) 0.0400(11) -0.0308(10) -0.0104(8) 0.0101(9)
C31 0.0278(9) 0.0644(14) 0.0279(9) -0.0129(9) -0.0037(7) 0.0037(9)
C32 0.0243(8) 0.0423(10) 0.0310(9) -0.0059(8) -0.0059(7) 0.0027(7)
C41 0.0226(7) 0.0207(7) 0.0223(7) -0.0016(6) 0.0011(6) -0.0038(6)
N3 0.0231(7) 0.0241(7) 0.0256(7) -0.0045(5) -0.0007(5) -0.0031(5)
N4 0.0217(6) 0.0235(7) 0.0266(7) -0.0042(5) -0.0017(5) -0.0024(5)
C42 0.0269(8) 0.0284(8) 0.0295(8) -0.0099(7) 0.0005(7) -0.0034(7)
C43 0.0290(8) 0.0291(9) 0.0264(8) -0.0085(7) -0.0011(7) -0.0055(7)
C44 0.0232(8) 0.0252(8) 0.0263(8) -0.0029(6) -0.0027(6) -0.0017(6)
C45 0.0376(10) 0.0302(9) 0.0367(10) 0.0028(7) -0.0055(8) -0.0024(7)
C46 0.0250(8) 0.0392(10) 0.0361(10) -0.0034(8) -0.0012(7) -0.0041(7)
C47 0.0235(8) 0.0261(8) 0.0335(9) -0.0047(7) -0.0048(7) 0.0002(6)
C48 0.0263(9) 0.0400(10) 0.0393(10) -0.0075(8) 0.0026(7) -0.0029(7)
C49 0.0383(11) 0.0534(13) 0.0419(11) 0.0093(9) -0.0093(9) 0.0036(9)
C51 0.0292(9) 0.0560(13) 0.0325(10) -0.0084(9) 0.0033(7) -0.0005(8)
C52 0.0456(11) 0.0442(11) 0.0256(9) -0.0025(8) 0.0047(8) -0.0160(9)
C53 0.0484(11) 0.0381(10) 0.0235(8) 0.0005(7) -0.0040(8) -0.0014(8)
C54 0.0375(10) 0.0451(11) 0.0265(9) -0.0113(8) -0.0063(7) -0.0048(8)
C55 0.0444(11) 0.0341(10) 0.0310(9) -0.0130(8) 0.0005(8) 0.0019(8)
C61 0.0282(8) 0.0210(7) 0.0250(8) -0.0059(6) -0.0037(6) -0.0035(6)
C62 0.0274(8) 0.0186(7) 0.0312(8) -0.0019(6) -0.0071(7) -0.0008(6)
C63 0.0211(7) 0.0219(8) 0.0344(9) -0.0057(6) -0.0036(6) -0.0013(6)
C64 0.0247(8) 0.0212(7) 0.0257(8) -0.0046(6) -0.0008(6) -0.0022(6)
C65 0.0258(8) 0.0221(8) 0.0274(8) -0.0013(6) -0.0065(6) 0.0004(6)
C66 0.0212(7) 0.0257(8) 0.0293(8) -0.0053(6) -0.0031(6) -0.0025(6)
C67 0.0217(7) 0.0249(8) 0.0260(8) -0.0025(6) -0.0039(6) -0.0030(6)
C68 0.0260(8) 0.0227(8) 0.0304(8) -0.0071(6) -0.0032(6) -0.0016(6)
C69 0.0213(8) 0.0358(9) 0.0254(8) -0.0040(7) -0.0012(6) -0.0023(7)
C70 0.0262(8) 0.0325(9) 0.0286(8) 0.0044(7) -0.0064(7) -0.0085(7)
C71 0.0307(8) 0.0204(8) 0.0315(8) -0.0015(6) -0.0105(7) -0.0024(6)
C72 0.0234(8) 0.0259(8) 0.0254(8) -0.0047(6) -0.0030(6) 0.0003(6)

loop_
_atom_type_symbol
_atom_type_description
_atom_type_scat_dispersion_real
_atom_type_scat_dispersion_imag
_atom_type_scat_source
C C 0.0033 0.0016 'International Tables Vol C Tables 4.2.6.8 and 6.1.1.4'
H H 0.0000 0.0000 'International Tables Vol C Tables 4.2.6.8 and 6.1.1.4'
N N 0.0061 0.0033 'International Tables Vol C Tables 4.2.6.8 and 6.1.1.4'
F F 0.0171 0.0103 'International Tables Vol C Tables 4.2.6.8 and 6.1.1.4'
Co Co 0.3494 0.9721 'International Tables Vol C Tables 4.2.6.8 and 6.1.1.4'

loop_
_geom_angle_atom_site_label_1
_geom_angle_atom_site_label_2
_geom_angle_atom_site_label_3
_geom_angle
_geom_angle_site_symmetry_1
_geom_angle_site_symmetry_3
_geom_angle_publ_flag
C1 Co1 C21 93.80(7) . . ?
C1 Co1 C15 157.98(8) . . ?
C21 Co1 C15 98.18(8) . . ?
C1 Co1 C12 98.42(8) . . ?
C21 Co1 C12 160.52(9) . . ?
C15 Co1 C12 65.65(9) . . ?
C1 Co1 C14 149.26(8) . . ?
C21 Co1 C14 109.46(8) . . ?
C15 Co1 C14 39.38(8) . . ?
C12 Co1 C14 65.57(9) . . ?
C1 Co1 C13 112.53(8) . . ?
C21 Co1 C13 145.30(9) . . ?
C15 Co1 C13 65.52(8) . . ?
C12 Co1 C13 39.40(10) . . ?
C14 Co1 C13 38.66(9) . . ?
C1 Co1 C11 119.12(8) . . ?
C21 Co1 C11 121.17(8) . . ?
C15 Co1 C11 39.02(9) . . ?
C12 Co1 C11 39.36(9) . . ?
C14 Co1 C11 65.77(8) . . ?
C13 Co1 C11 65.89(9) . . ?
C41 Co2 C61 93.23(7) . . ?
C41 Co2 C55 162.20(8) . . ?
C61 Co2 C55 99.88(8) . . ?
C41 Co2 C52 99.84(8) . . ?
C61 Co2 C52 165.76(7) . . ?
C55 Co2 C52 66.17(8) . . ?
C41 Co2 C54 145.98(7) . . ?
C61 Co2 C54 105.89(8) . . ?
C55 Co2 C54 39.91(8) . . ?
C52 Co2 C54 65.68(8) . . ?
C41 Co2 C51 122.89(8) . . ?
C61 Co2 C51 127.53(8) . . ?
C55 Co2 C51 39.33(8) . . ?
C52 Co2 C51 39.28(8) . . ?
C54 Co2 C51 65.97(8) . . ?
C41 Co2 C53 110.73(8) . . ?
C61 Co2 C53 139.19(8) . . ?
C55 Co2 C53 66.07(8) . . ?
C52 Co2 C53 39.39(8) . . ?
C54 Co2 C53 38.65(8) . . ?
C51 Co2 C53 65.83(8) . . ?
N1 C1 N2 104.18(14) . . ?
N1 C1 Co1 130.21(12) . . ?
N2 C1 Co1 125.60(12) . . ?
C1 N1 C2 110.81(15) . . ?
C1 N1 C4 124.64(14) . . ?
C2 N1 C4 124.48(15) . . ?
C1 N2 C3 111.01(15) . . ?
C1 N2 C7 124.33(14) . . ?
C3 N2 C7 124.67(15) . . ?
C3 C2 N1 106.97(16) . . ?
C3 C2 H2A 126.5 . . ?
N1 C2 H2A 126.5 . . ?
C2 C3 N2 107.03(16) . . ?
C2 C3 H3A 126.5 . . ?
N2 C3 H3A 126.5 . . ?
N1 C4 C6 111.47(14) . . ?
N1 C4 C5 110.07(15) . . ?
C6 C4 C5 112.09(16) . . ?
N1 C4 H4A 107.7 . . ?
C6 C4 H4A 107.7 . . ?
C5 C4 H4A 107.7 . . ?
C4 C5 H5A 109.5 . . ?
C4 C5 H5B 109.5 . . ?
H5A C5 H5B 109.5 . . ?
C4 C5 H5C 109.5 . . ?
H5A C5 H5C 109.5 . . ?
H5B C5 H5C 109.5 . . ?
C4 C6 H6A 109.5 . . ?
C4 C6 H6B 109.5 . . ?
H6A C6 H6B 109.5 . . ?
C4 C6 H6C 109.5 . . ?
H6A C6 H6C 109.5 . . ?
H6B C6 H6C 109.5 . . ?
N2 C7 C9 110.53(15) . . ?
N2 C7 C8 109.73(16) . . ?
C9 C7 C8 113.00(18) . . ?
N2 C7 H7A 107.8 . . ?
C9 C7 H7A 107.8 . . ?
C8 C7 H7A 107.8 . . ?
C7 C8 H8A 109.5 . . ?
C7 C8 H8B 109.5 . . ?
H8A C8 H8B 109.5 . . ?
C7 C8 H8C 109.5 . . ?
H8A C8 H8C 109.5 . . ?
H8B C8 H8C 109.5 . . ?
C7 C9 H9A 109.5 . . ?
C7 C9 H9B 109.5 . . ?
H9A C9 H9B 109.5 . . ?
C7 C9 H9C 109.5 . . ?
H9A C9 H9C 109.5 . . ?
H9B C9 H9C 109.5 . . ?
C15 C11 C12 106.79(19) . . ?
C15 C11 Co1 69.25(11) . . ?
C12 C11 Co1 69.44(11) . . ?
C15 C11 H11A 126.6 . . ?
C12 C11 H11A 126.6 . . ?
Co1 C11 H11A 126.6 . . ?
C11 C12 C13 108.45(19) . . ?
C11 C12 Co1 71.19(12) . . ?
C13 C12 Co1 71.17(12) . . ?
C11 C12 H12A 125.7 . . ?
C13 C12 H12A 125.7 . . ?
Co1 C12 H12A 125.7 . . ?
C14 C13 C12 107.72(19) . . ?
C14 C13 Co1 70.40(11) . . ?
C12 C13 Co1 69.43(11) . . ?
C14 C13 H13A 126.1 . . ?
C12 C13 H13A 126.1 . . ?
Co1 C13 H13A 126.1 . . ?
C13 C14 C15 107.89(19) . . ?
C13 C14 Co1 70.95(11) . . ?
C15 C14 Co1 69.36(11) . . ?
C13 C14 H14A 126.1 . . ?
C15 C14 H14A 126.0 . . ?
Co1 C14 H14A 126.0 . . ?
C11 C15 C14 109.10(19) . . ?
C11 C15 Co1 71.73(11) . . ?
C14 C15 Co1 71.26(11) . . ?
C11 C15 H15A 125.4 . . ?
C14 C15 H15A 125.4 . . ?
Co1 C15 H15A 125.4 . . ?
C26 C21 C22 112.46(15) . . ?
C26 C21 Co1 123.03(12) . . ?
C22 C21 Co1 124.50(12) . . ?
F1 C22 C23 115.86(14) . . ?
F1 C22 C21 119.89(15) . . ?
C23 C22 C21 124.23(15) . . ?
F2 C23 C22 119.64(15) . . ?
F2 C23 C24 118.49(15) . . ?
C22 C23 C24 121.87(15) . . ?
C25 C24 C23 115.34(15) . . ?
C25 C24 C27 123.44(15) . . ?
C23 C24 C27 121.19(15) . . ?
F3 C25 C26 119.78(14) . . ?
F3 C25 C24 118.80(14) . . ?
C26 C25 C24 121.39(15) . . ?
F4 C26 C25 116.39(14) . . ?
F4 C26 C21 118.91(14) . . ?
C25 C26 C21 124.70(15) . . ?
C28 C27 C32 116.92(16) . . ?
C28 C27 C24 122.60(16) . . ?
C32 C27 C24 120.45(16) . . ?
F5 C28 C27 120.02(15) . . ?
F5 C28 C29 118.37(18) . . ?
C27 C28 C29 121.56(18) . . ?
F6 C29 C30 120.14(18) . . ?
F6 C29 C28 120.3(2) . . ?
C30 C29 C28 119.55(19) . . ?
F7 C30 C31 120.0(2) . . ?
F7 C30 C29 119.7(2) . . ?
C31 C30 C29 120.33(17) . . ?
F8 C31 C30 120.75(18) . . ?
F8 C31 C32 120.0(2) . . ?
C30 C31 C32 119.30(19) . . ?
F9 C32 C31 117.79(17) . . ?
F9 C32 C27 119.87(16) . . ?
C31 C32 C27 122.33(19) . . ?
N3 C41 N4 104.47(13) . . ?
N3 C41 Co2 127.89(12) . . ?
N4 C41 Co2 127.59(12) . . ?
C41 N3 C42 110.87(14) . . ?
C41 N3 C44 123.85(13) . . ?
C42 N3 C44 125.20(14) . . ?
C41 N4 C43 110.83(13) . . ?
C41 N4 C47 123.76(13) . . ?
C43 N4 C47 125.26(14) . . ?
C43 C42 N3 106.93(14) . . ?
C43 C42 H42A 126.5 . . ?
N3 C42 H42A 126.5 . . ?
C42 C43 N4 106.90(14) . . ?
C42 C43 H43A 126.6 . . ?
N4 C43 H43A 126.6 . . ?
N3 C44 C45 109.94(14) . . ?
N3 C44 C46 111.12(14) . . ?
C45 C44 C46 112.14(15) . . ?
N3 C44 H44A 107.8 . . ?
C45 C44 H44A 107.8 . . ?
C46 C44 H44A 107.8 . . ?
C44 C45 H45A 109.5 . . ?
C44 C45 H45B 109.5 . . ?
H45A C45 H45B 109.5 . . ?
C44 C45 H45C 109.5 . . ?
H45A C45 H45C 109.5 . . ?
H45B C45 H45C 109.5 . . ?
C44 C46 H46A 109.5 . . ?
C44 C46 H46B 109.5 . . ?
H46A C46 H46B 109.5 . . ?
C44 C46 H46C 109.5 . . ?
H46A C46 H46C 109.5 . . ?
H46B C46 H46C 109.5 . . ?
N4 C47 C48 110.36(14) . . ?
N4 C47 C49 110.30(15) . . ?
C48 C47 C49 112.27(16) . . ?
N4 C47 H47A 107.9 . . ?
C48 C47 H47A 107.9 . . ?
C49 C47 H47A 107.9 . . ?
C47 C48 H48A 109.5 . . ?
C47 C48 H48B 109.5 . . ?
H48A C48 H48B 109.5 . . ?
C47 C48 H48C 109.5 . . ?
H48A C48 H48C 109.5 . . ?
H48B C48 H48C 109.5 . . ?
C47 C49 H49A 109.5 . . ?
C47 C49 H49B 109.5 . . ?
H49A C49 H49B 109.5 . . ?
C47 C49 H49C 109.5 . . ?
H49A C49 H49C 109.5 . . ?
H49B C49 H49C 109.5 . . ?
C55 C51 C52 107.47(18) . . ?
C55 C51 Co2 69.06(11) . . ?
C52 C51 Co2 69.58(11) . . ?
C55 C51 H51A 126.3 . . ?
C52 C51 H51A 126.3 . . ?
Co2 C51 H51A 126.3 . . ?
C51 C52 C53 108.45(18) . . ?
C51 C52 Co2 71.13(11) . . ?
C53 C52 Co2 71.16(11) . . ?
C51 C52 H52A 125.7 . . ?
C53 C52 H52A 125.7 . . ?
Co2 C52 H52A 125.7 . . ?
C54 C53 C52 107.90(18) . . ?
C54 C53 Co2 70.19(11) . . ?
C52 C53 Co2 69.45(11) . . ?
C54 C53 H53A 126.0 . . ?
C52 C53 H53A 126.0 . . ?
Co2 C53 H53A 126.0 . . ?
C53 C54 C55 108.20(17) . . ?
C53 C54 Co2 71.16(10) . . ?
C55 C54 Co2 69.17(10) . . ?
C53 C54 H54A 125.9 . . ?
C55 C54 H54A 125.9 . . ?
Co2 C54 H54A 125.9 . . ?
C51 C55 C54 107.90(18) . . ?
C51 C55 Co2 71.61(11) . . ?
C54 C55 Co2 70.92(10) . . ?
C51 C55 H55A 126.0 . . ?
C54 C55 H55A 126.0 . . ?
Co2 C55 H55A 126.0 . . ?
C62 C61 C66 112.90(15) . . ?
C62 C61 Co2 123.15(12) . . ?
C66 C61 Co2 123.94(13) . . ?
F11 C62 C63 115.92(14) . . ?
F11 C62 C61 119.55(15) . . ?
C63 C62 C61 124.50(15) . . ?
F12 C63 C62 119.53(14) . . ?
F12 C63 C64 118.89(15) . . ?
C62 C63 C64 121.55(15) . . ?
C63 C64 C65 115.18(15) . . ?
C63 C64 C67 122.69(15) . . ?
C65 C64 C67 122.12(14) . . ?
F13 C65 C66 119.90(15) . . ?
F13 C65 C64 118.52(15) . . ?
C66 C65 C64 121.58(15) . . ?
F14 C66 C65 116.18(14) . . ?
F14 C66 C61 119.54(15) . . ?
C65 C66 C61 124.28(15) . . ?
C72 C67 C68 115.92(15) . . ?
C72 C67 C64 121.98(15) . . ?
C68 C67 C64 122.10(15) . . ?
F15 C68 C69 118.20(15) . . ?
F15 C68 C67 119.37(15) . . ?
C69 C68 C67 122.43(15) . . ?
F16 C69 C70 119.42(15) . . ?
F16 C69 C68 120.79(16) . . ?
C70 C69 C68 119.78(15) . . ?
F17 C70 C71 120.77(16) . . ?
F17 C70 C69 119.84(16) . . ?
C71 C70 C69 119.37(15) . . ?
F18 C71 C72 120.26(15) . . ?
F18 C71 C70 119.87(15) . . ?
C72 C71 C70 119.85(15) . . ?
F19 C72 C71 117.75(14) . . ?
F19 C72 C67 119.61(15) . . ?
C71 C72 C67 122.63(15) . . ?

loop_
_geom_bond_atom_site_label_1
_geom_bond_atom_site_label_2
_geom_bond_distance
_geom_bond_site_symmetry_2
_geom_bond_publ_flag
Co1 C1 1.9224(17) . ?
Co1 C21 1.9523(17) . ?
Co1 C15 2.0754(19) . ?
Co1 C12 2.084(2) . ?
Co1 C14 2.100(2) . ?
Co1 C13 2.107(2) . ?
Co1 C11 2.107(2) . ?
Co2 C41 1.9201(16) . ?
Co2 C61 1.9456(17) . ?
Co2 C55 2.0747(18) . ?
Co2 C52 2.0878(19) . ?
Co2 C54 2.0977(19) . ?
Co2 C51 2.1080(19) . ?
Co2 C53 2.1103(19) . ?
F1 C22 1.3642(19) . ?
F2 C23 1.3514(19) . ?
F3 C25 1.3495(19) . ?
F4 C26 1.3633(18) . ?
F5 C28 1.334(2) . ?
F6 C29 1.334(2) . ?
F7 C30 1.341(2) . ?
F8 C31 1.337(2) . ?
F9 C32 1.345(2) . ?
F11 C62 1.3622(19) . ?
F12 C63 1.3479(19) . ?
F13 C65 1.3474(18) . ?
F14 C66 1.3605(19) . ?
F15 C68 1.3388(19) . ?
F16 C69 1.3386(19) . ?
F17 C70 1.332(2) . ?
F18 C71 1.3414(19) . ?
F19 C72 1.3456(19) . ?
C1 N1 1.357(2) . ?
C1 N2 1.360(2) . ?
N1 C2 1.387(2) . ?
N1 C4 1.473(2) . ?
N2 C3 1.380(2) . ?
N2 C7 1.473(2) . ?
C2 C3 1.334(3) . ?
C2 H2A 0.9500 . ?
C3 H3A 0.9500 . ?
C4 C6 1.518(3) . ?
C4 C5 1.520(3) . ?
C4 H4A 1.0000 . ?
C5 H5A 0.9800 . ?
C5 H5B 0.9800 . ?
C5 H5C 0.9800 . ?
C6 H6A 0.9800 . ?
C6 H6B 0.9800 . ?
C6 H6C 0.9800 . ?
C7 C9 1.512(3) . ?
C7 C8 1.516(3) . ?
C7 H7A 1.0000 . ?
C8 H8A 0.9800 . ?
C8 H8B 0.9800 . ?
C8 H8C 0.9800 . ?
C9 H9A 0.9800 . ?
C9 H9B 0.9800 . ?
C9 H9C 0.9800 . ?
C11 C15 1.397(3) . ?
C11 C12 1.412(3) . ?
C11 H11A 1.0000 . ?
C12 C13 1.413(3) . ?
C12 H12A 1.0000 . ?
C13 C14 1.393(3) . ?
C13 H13A 1.0000 . ?
C14 C15 1.407(3) . ?
C14 H14A 1.0000 . ?
C15 H15A 1.0000 . ?
C21 C26 1.388(2) . ?
C21 C22 1.392(2) . ?
C22 C23 1.374(2) . ?
C23 C24 1.388(2) . ?
C24 C25 1.387(2) . ?
C24 C27 1.481(2) . ?
C25 C26 1.377(2) . ?
C27 C28 1.385(3) . ?
C27 C32 1.389(3) . ?
C28 C29 1.385(3) . ?
C29 C30 1.379(3) . ?
C30 C31 1.369(3) . ?
C31 C32 1.378(3) . ?
C41 N3 1.356(2) . ?
C41 N4 1.356(2) . ?
N3 C42 1.385(2) . ?
N3 C44 1.472(2) . ?
N4 C43 1.385(2) . ?
N4 C47 1.473(2) . ?
C42 C43 1.338(2) . ?
C42 H42A 0.9500 . ?
C43 H43A 0.9500 . ?
C44 C45 1.517(2) . ?
C44 C46 1.519(2) . ?
C44 H44A 1.0000 . ?
C45 H45A 0.9800 . ?
C45 H45B 0.9800 . ?
C45 H45C 0.9800 . ?
C46 H46A 0.9800 . ?
C46 H46B 0.9800 . ?
C46 H46C 0.9800 . ?
C47 C48 1.512(3) . ?
C47 C49 1.515(3) . ?
C47 H47A 1.0000 . ?
C48 H48A 0.9800 . ?
C48 H48B 0.9800 . ?
C48 H48C 0.9800 . ?
C49 H49A 0.9800 . ?
C49 H49B 0.9800 . ?
C49 H49C 0.9800 . ?
C51 C55 1.408(3) . ?
C51 C52 1.410(3) . ?
C51 H51A 1.0000 . ?
C52 C53 1.415(3) . ?
C52 H52A 1.0000 . ?
C53 C54 1.393(3) . ?
C53 H53A 1.0000 . ?
C54 C55 1.424(3) . ?
C54 H54A 1.0000 . ?
C55 H55A 1.0000 . ?
C61 C62 1.383(2) . ?
C61 C66 1.386(2) . ?
C62 C63 1.380(2) . ?
C63 C64 1.388(2) . ?
C64 C65 1.394(2) . ?
C64 C67 1.478(2) . ?
C65 C66 1.379(2) . ?
C67 C72 1.388(2) . ?
C67 C68 1.390(2) . ?
C68 C69 1.379(2) . ?
C69 C70 1.378(3) . ?
C70 C71 1.376(3) . ?
C71 C72 1.376(2) . ?
